data_7033678
loop_
_publ_author_name
'Kaur, Gurpreet'
'Polson, Matthew I. J.'
'Hartshorn, Richard M.'

_publ_section_title
;
 Deliberate boxes and accidental wheels.
;
_journal_issue 9
_journal_name_full 'Dalton transactions (Cambridge, England : 2003)'
_journal_page_first 4200
_journal_page_last 4206
_journal_paper_doi 10.1039/c4dt03089c
_journal_volume 44
_journal_year 2015
_chemical_formula_moiety 'C112 H92 Cl2 Fe2 N20 Zn2, 6(F6 P), C4 H8 O2, 2(O)'
_chemical_formula_sum 'C116 H100 Cl2 F36 Fe2 N20 O4 P6 Zn2'
_chemical_formula_weight 3021.31
_chemical_name_systematic
;
 ?
;
_space_group_crystal_system triclinic
_space_group_IT_number 2
_space_group_name_Hall '-P 1'
_space_group_name_H-M_alt 'P -1'
_symmetry_space_group_name_Hall '-P 1'
_symmetry_space_group_name_H-M 'P -1'
_atom_sites_solution_hydrogens mixed
_atom_sites_solution_primary direct
_audit_creation_date 2014-07-02
_audit_creation_method
;
Olex2 1.2
(compiled 2014.06.27 svn.r2953 for OlexSys, GUI svn.r4855)
;
_audit_update_record
;
2015-01-16 deposited with the CCDC.
2015-01-16 downloaded from the CCDC.
;
_cell_angle_alpha 76.066(4)
_cell_angle_beta 83.142(4)
_cell_angle_gamma 82.373(4)
_cell_formula_units_Z 1
_cell_length_a 12.8625(5)
_cell_length_b 14.2812(7)
_cell_length_c 18.9563(9)
_cell_measurement_reflns_used 8973
_cell_measurement_temperature 120.01(10)
_cell_measurement_theta_max 73.8154
_cell_measurement_theta_min 3.2007
_cell_volume 3335.9(3)
_computing_cell_refinement
;
CrysAlisPro, Agilent Technologies,
Version 1.171.37.31 (release 14-01-2014 CrysAlis171 .NET)
(compiled Jan 14 2014,18:38:05)
;
_computing_data_collection
;
CrysAlisPro, Agilent Technologies,
Version 1.171.37.31 (release 14-01-2014 CrysAlis171 .NET)
(compiled Jan 14 2014,18:38:05)
;
_computing_data_reduction
;
CrysAlisPro, Agilent Technologies,
Version 1.171.37.31 (release 14-01-2014 CrysAlis171 .NET)
(compiled Jan 14 2014,18:38:05)
;
_computing_molecular_graphics 'Olex2 (Dolomanov et al., 2009)'
_computing_publication_material 'Olex2 (Dolomanov et al., 2009)'
_computing_structure_refinement 'ShelXL (Sheldrick, 2008)'
_computing_structure_solution 'ShelXS (Sheldrick, 2008)'
_diffrn_ambient_temperature 120.00(10)
_diffrn_detector 'CCD plate'
_diffrn_detector_area_resol_mean 10.6501
_diffrn_detector_type Atlas
_diffrn_measured_fraction_theta_full 0.997
_diffrn_measured_fraction_theta_max 0.967
_diffrn_measurement_details
;
  1 omega -120.00    6.00   1.0000    7.0000
omega____ theta____ kappa____ phi______ frames
    -      -39.7813  -19.0000   60.0000 126

  2 omega -114.00  -78.00   1.0000    7.0000
omega____ theta____ kappa____ phi______ frames
    -      -39.7813 -135.0000   83.0000 36

  3 omega  -38.00   36.00   1.0000    7.0000
omega____ theta____ kappa____ phi______ frames
    -      -39.7813   37.0000   60.0000 74

  4 omega    7.00   80.00   1.0000    7.0000
omega____ theta____ kappa____ phi______ frames
    -       39.7813  -99.0000  -30.0000 73

  5 omega   23.00   49.00   1.0000    7.0000
omega____ theta____ kappa____ phi______ frames
    -       39.7813 -125.0000  -30.0000 26

  6 omega   45.00   74.00   1.0000    7.0000
omega____ theta____ kappa____ phi______ frames
    -       39.7813 -134.0000  -96.0000 29

  7 omega   42.00   96.00   1.0000    7.0000
omega____ theta____ kappa____ phi______ frames
    -       39.7813 -125.0000  150.0000 54

  8 omega -128.00 -100.00   1.0000   27.2500
omega____ theta____ kappa____ phi______ frames
    -      -61.5000 -125.0000 -180.0000 28

  9 omega   32.00  108.00   1.0000   27.2500
omega____ theta____ kappa____ phi______ frames
    -      107.7801  -94.0000 -120.0000 76

 10 omega   48.00  109.00   1.0000   27.2500
omega____ theta____ kappa____ phi______ frames
    -      107.7801  -94.0000  150.0000 61

 11 omega   40.00   84.00   1.0000   27.2500
omega____ theta____ kappa____ phi______ frames
    -      107.7801  -30.0000  -30.0000 44

 12 omega   34.00   65.00   1.0000   27.2500
omega____ theta____ kappa____ phi______ frames
    -      107.7801  -45.0000  -30.0000 31

 13 omega   35.00   89.00   1.0000   27.2500
omega____ theta____ kappa____ phi______ frames
    -      107.7801  -30.0000   60.0000 54

 14 omega   54.00  161.00   1.0000   27.2500
omega____ theta____ kappa____ phi______ frames
    -      107.7801   15.0000  -90.0000 107

 15 omega   66.00   93.00   1.0000   27.2500
omega____ theta____ kappa____ phi______ frames
    -      107.7801  -94.0000   90.0000 27

 16 omega   62.00  117.00   1.0000   27.2500
omega____ theta____ kappa____ phi______ frames
    -      107.7801 -125.0000   90.0000 55

 17 omega  141.00  169.00   1.0000   27.2500
omega____ theta____ kappa____ phi______ frames
    -      107.7801   30.0000  -30.0000 28

 18 omega   78.00  116.00   1.0000   27.2500
omega____ theta____ kappa____ phi______ frames
    -      107.7801   30.0000  -30.0000 38

 19 omega   34.00   84.00   1.0000   27.2500
omega____ theta____ kappa____ phi______ frames
    -      107.7801  -45.0000   30.0000 50

 20 omega   33.00   91.00   1.0000   27.2500
omega____ theta____ kappa____ phi______ frames
    -      107.7801  -94.0000  -30.0000 58

 21 omega   38.00   91.00   1.0000   27.2500
omega____ theta____ kappa____ phi______ frames
    -      107.7801  -45.0000  120.0000 53

 22 omega  124.00  178.00   1.0000   27.2500
omega____ theta____ kappa____ phi______ frames
    -      107.7801   61.0000  120.0000 54

 23 omega  112.00  165.00   1.0000   27.2500
omega____ theta____ kappa____ phi______ frames
    -      107.7801  125.0000   30.0000 53

 24 omega  -69.00   -6.00   1.0000    7.0000
omega____ theta____ kappa____ phi______ frames
    -      -39.7813  -77.0000  -60.0000 63

 25 omega -118.00   -6.00   1.0000    7.0000
omega____ theta____ kappa____ phi______ frames
    -      -39.7813  -77.0000    0.0000 112

 26 omega -114.00  -10.00   1.0000    7.0000
omega____ theta____ kappa____ phi______ frames
    -      -39.7813  -57.0000   30.0000 104

 27 omega    1.00   82.00   1.0000    7.0000
omega____ theta____ kappa____ phi______ frames
    -       39.7813  -99.0000  -60.0000 81

 28 omega    1.00   82.00   1.0000    7.0000
omega____ theta____ kappa____ phi______ frames
    -       39.7813  -99.0000  150.0000 81

 29 omega    6.00  118.00   1.0000    7.0000
omega____ theta____ kappa____ phi______ frames
    -       39.7813   77.0000 -150.0000 112

 30 omega   77.00  178.00   1.0000   27.2500
omega____ theta____ kappa____ phi______ frames
    -      107.7801   30.0000   60.0000 101
;
_diffrn_measurement_device 'four-circle diffractometer'
_diffrn_measurement_device_type 'SuperNova, Dual, Cu at zero, Atlas'
_diffrn_measurement_method '\w scans'
_diffrn_orient_matrix_UB_11 0.0496300335
_diffrn_orient_matrix_UB_12 -0.0811931424
_diffrn_orient_matrix_UB_13 -0.0381839546
_diffrn_orient_matrix_UB_21 -0.0131230998
_diffrn_orient_matrix_UB_22 0.0700131069
_diffrn_orient_matrix_UB_23 -0.0749108178
_diffrn_orient_matrix_UB_31 0.1099489375
_diffrn_orient_matrix_UB_32 0.0316933505
_diffrn_orient_matrix_UB_33 -0.0001402755
_diffrn_radiation_monochromator mirror
_diffrn_radiation_probe x-ray
_diffrn_radiation_type CuK\a
_diffrn_radiation_wavelength 1.54184
_diffrn_reflns_av_R_equivalents 0.0417
_diffrn_reflns_av_unetI/netI 0.0504
_diffrn_reflns_Laue_measured_fraction_full 0.997
_diffrn_reflns_Laue_measured_fraction_max 0.967
_diffrn_reflns_limit_h_max 15
_diffrn_reflns_limit_h_min -12
_diffrn_reflns_limit_k_max 17
_diffrn_reflns_limit_k_min -16
_diffrn_reflns_limit_l_max 23
_diffrn_reflns_limit_l_min -23
_diffrn_reflns_number 33723
_diffrn_reflns_point_group_measured_fraction_full 0.997
_diffrn_reflns_point_group_measured_fraction_max 0.967
_diffrn_reflns_theta_full 67.684
_diffrn_reflns_theta_max 73.982
_diffrn_reflns_theta_min 3.207
_diffrn_source 'sealed X-ray tube'
_diffrn_source_type 'SuperNova (Cu) X-ray Source'
_exptl_absorpt_coefficient_mu 4.120
_exptl_absorpt_correction_T_max 0.887
_exptl_absorpt_correction_T_min 0.532
_exptl_absorpt_correction_type gaussian
_exptl_absorpt_process_details
;
CrysAlisPro, Agilent Technologies,
Version 1.171.37.31 (release 14-01-2014 CrysAlis171 .NET)
(compiled Jan 14 2014,18:38:05)
Numerical absorption correction based on gaussian integration over
            a multifaceted crystal model
Empirical absorption correction using spherical harmonics,
 implemented in SCALE3 ABSPACK scaling algorithm.
;
_exptl_crystal_colour purple
_exptl_crystal_density_diffrn 1.504
_exptl_crystal_description block
_exptl_crystal_F_000 1528
_exptl_crystal_recrystallization_method 'Vapour Deposition'
_exptl_crystal_size_max 0.1988
_exptl_crystal_size_mid 0.0519
_exptl_crystal_size_min 0.0309
_refine_diff_density_max 0.703
_refine_diff_density_min -0.558
_refine_diff_density_rms 0.077
_refine_ls_extinction_method none
_refine_ls_goodness_of_fit_ref 1.030
_refine_ls_hydrogen_treatment mixed
_refine_ls_matrix_type full
_refine_ls_number_parameters 933
_refine_ls_number_reflns 13087
_refine_ls_number_restraints 8
_refine_ls_restrained_S_all 1.030
_refine_ls_R_factor_all 0.0788
_refine_ls_R_factor_gt 0.0536
_refine_ls_shift/su_max 0.001
_refine_ls_shift/su_mean 0.000
_refine_ls_structure_factor_coef Fsqd
_refine_ls_weighting_details
;
 w=1/[\s^2^(Fo^2^)+(0.0820P)^2^+1.9715P]
 where P=(Fo^2^+2Fc^2^)/3
;
_refine_ls_weighting_scheme calc
_refine_ls_wR_factor_gt 0.1394
_refine_ls_wR_factor_ref 0.1595
_reflns_Friedel_coverage 0.000
_reflns_number_gt 9566
_reflns_number_total 13087
_reflns_threshold_expression 'I > 2\s(I)'
_cod_data_source_file c4dt03089c2.cif
_cod_data_source_block gka26a
_cod_depositor_comments 'Adding full bibliography for 7033678--7033682.cif.'
_cod_database_code 7033678
_shelxl_version_number 2013-2
_chemical_oxdiff_formula C58H51N10Cl1P3F18Fe1Zn1
_shelx_space_group_comment
;
The symmetry employed for this shelxl refinement is uniquely defined
by the following loop, which should always be used as a source of
symmetry information in preference to the above space-group names.
They are only intended as comments.
;
_reflns_odcompleteness_completeness 99.79
_reflns_odcompleteness_iscentric 1
_reflns_odcompleteness_theta 66.97
_olex2_refinement_description
;
1. Fixed Uiso
 At 1.2 times of:
  All C(H) groups, All C(H,H) groups
 At 1.5 times of:
  All C(H,H,H) groups
2. Restrained distances
 N27-H27
 0.9 with sigma of 0.02
 N43-H43
 0.9 with sigma of 0.02
3. Uiso/Uaniso restraints and constraints
Uanis(C74) \\sim Ueq: with sigma of 0.01 and sigma for terminal atoms of 0.02
Uanis(C69) = Uanis(C75)
4. Others
 Fixed Sof: O79(0.3) O77(0.3) O71(0.2) C80(0.3) H80A(0.3) H80B(0.3) H80C(0.3)
 C78(0.3) C76(0.3) H76A(0.3) H76B(0.3) O73(0.2) C69(0.2) H69A(0.2) H69B(0.2)
 H69C(0.2) C72(0.2) C70(0.2) H70A(0.2) H70B(0.2) C74(0.2) H74A(0.2) H74B(0.2)
 H74C(0.2) C75(0.3) H75A(0.3) H75B(0.3) H75C(0.3) O102(0.5) O103(0.5)
5.a Secondary CH2 refined with riding coordinates:
 C26(H26A,H26B), C42(H42A,H42B), C44(H44A,H44B), C28(H28A,H28B), C76(H76A,
 H76B), C70(H70A,H70B)
5.b Aromatic/amide H refined with riding coordinates:
 C58(H58), C60(H60), C9(H9), C52(H52), C15(H15), C11(H11), C24(H24), C55(H55),
 C18(H18), C46(H46), C6(H6), C3(H3), C54(H54), C4(H4), C17(H17), C67(H67),
 C21(H21), C16(H16), C22(H22), C64(H64), C47(H47), C40(H40), C5(H5), C65(H65),
 C49(H49), C53(H53), C23(H23), C48(H48), C37(H37), C33(H33), C66(H66), C39(H39),
  C38(H38), C31(H31), C32(H32), C30(H30)
5.c Idealised Me refined as rotating group:
 C80(H80A,H80B,H80C), C69(H69A,H69B,H69C), C74(H74A,H74B,H74C), C75(H75A,H75B,
 H75C)
;
_olex2_submission_special_instructions 'No special instructions were received'

loop_
_space_group_symop_operation_xyz
'x, y, z'
'-x, -y, -z'

loop_
_atom_site_label
_atom_site_type_symbol
_atom_site_fract_x
_atom_site_fract_y
_atom_site_fract_z
_atom_site_U_iso_or_equiv
_atom_site_adp_type
_atom_site_occupancy
_atom_site_site_symmetry_order
_atom_site_calc_flag
_atom_site_refinement_flags_posn
_atom_site_refinement_flags_adp
_atom_site_refinement_flags_occupancy
_atom_site_disorder_assembly
_atom_site_disorder_group
Zn35 Zn 0.15842(3) 0.37353(2) 0.23309(2) 0.03752(8) Uani 1 1 d . . . . .
Fe1 Fe 0.20139(3) 0.22822(3) 0.62791(2) 0.03010(8) Uani 1 1 d . . . . .
Cl1 Cl 0.11612(6) 0.37625(5) 0.35235(3) 0.04635(16) Uani 1 1 d . . . . .
P95 P 0.13250(7) 0.18228(6) 0.05227(4) 0.04835(19) Uani 1 1 d . . . . .
N19 N 0.33702(15) 0.14578(14) 0.63538(11) 0.0333(5) Uani 1 1 d . . . . .
N62 N 0.20998(14) 0.30032(14) 0.69782(10) 0.0315(5) Uani 1 1 d . . . . .
F96 F 0.03718(15) 0.16167(13) 0.01352(9) 0.0605(5) Uani 1 1 d . . . . .
N2 N 0.06204(15) 0.28902(15) 0.59604(10) 0.0338(5) Uani 1 1 d . . . . .
N51 N 0.26839(15) 0.33932(15) 0.56380(10) 0.0324(5) Uani 1 1 d . . . . .
F98 F 0.05292(14) 0.18985(12) 0.12406(8) 0.0521(4) Uani 1 1 d . . . . .
N68 N 0.14431(16) 0.13726(15) 0.71557(11) 0.0348(5) Uani 1 1 d . . . . .
F101 F 0.10332(16) 0.29653(12) 0.02105(9) 0.0601(5) Uani 1 1 d . . . . .
N13 N 0.18874(15) 0.15710(15) 0.55856(10) 0.0321(5) Uani 1 1 d . . . . .
C63 C 0.13997(19) 0.16817(18) 0.77871(13) 0.0344(6) Uani 1 1 d . . . . .
C14 C 0.35314(18) 0.08122(18) 0.59145(12) 0.0327(5) Uani 1 1 d . . . . .
C57 C 0.24632(17) 0.38783(17) 0.67629(12) 0.0307(5) Uani 1 1 d . . . . .
C8 C 0.10146(18) 0.17352(18) 0.52275(12) 0.0334(5) Uani 1 1 d . . . . .
C58 C 0.24503(18) 0.44620(17) 0.72513(13) 0.0335(5) Uani 1 1 d . . . . .
H58 H 0.2677 0.5092 0.7092 0.040 Uiso 1 1 calc R . . . .
C59 C 0.20975(18) 0.41091(17) 0.79851(12) 0.0333(5) Uani 1 1 d . . . . .
C60 C 0.17543(19) 0.31899(18) 0.81979(13) 0.0355(6) Uani 1 1 d . . . . .
H60 H 0.1529 0.2933 0.8695 0.043 Uiso 1 1 calc R . . . .
N43 N 0.04087(16) 0.39230(15) 0.15822(11) 0.0366(5) Uani 1 1 d D . . . .
C41 C 0.0965(2) 0.55637(19) 0.12774(15) 0.0411(6) Uani 1 1 d . . . . .
N36 N 0.14204(17) 0.52665(16) 0.19020(12) 0.0417(5) Uani 1 1 d . . . . .
F97 F 0.15738(19) 0.06937(14) 0.08479(10) 0.0744(6) Uani 1 1 d . . . . .
N27 N 0.18986(17) 0.21699(15) 0.24948(11) 0.0380(5) Uani 1 1 d D . . . .
C9 C 0.08937(19) 0.12250(18) 0.47177(13) 0.0343(6) Uani 1 1 d . . . . .
H9 H 0.0257 0.1330 0.4489 0.041 Uiso 1 1 calc R . . . .
C61 C 0.17421(18) 0.26495(18) 0.76812(12) 0.0333(5) Uani 1 1 d . . . . .
F99 F 0.22550(16) 0.20508(18) 0.09213(10) 0.0785(6) Uani 1 1 d . . . . .
F100 F 0.21018(16) 0.17687(15) -0.01856(9) 0.0656(5) Uani 1 1 d . . . . .
N34 N 0.32153(18) 0.35814(17) 0.20711(14) 0.0476(6) Uani 1 1 d . . . . .
C52 C 0.3007(2) 0.35123(19) 0.49279(13) 0.0381(6) Uani 1 1 d . . . . .
H52 H 0.2881 0.3038 0.4682 0.046 Uiso 1 1 calc R . . . .
C56 C 0.28627(18) 0.40808(18) 0.59881(13) 0.0335(6) Uani 1 1 d . . . . .
C25 C 0.14358(19) 0.05468(18) 0.32341(13) 0.0356(6) Uani 1 1 d . . . . .
C15 C 0.44240(19) 0.01646(19) 0.59262(14) 0.0387(6) Uani 1 1 d . . . . .
H15 H 0.4518 -0.0287 0.5623 0.046 Uiso 1 1 calc R . . . .
C11 C 0.26035(19) 0.03803(18) 0.49296(12) 0.0333(5) Uani 1 1 d . . . . .
H11 H 0.3167 -0.0087 0.4833 0.040 Uiso 1 1 calc R . . . .
C45 C 0.1539(2) 0.55826(18) 0.85124(14) 0.0384(6) Uani 1 1 d . . . . .
C12 C 0.26679(18) 0.08840(17) 0.54537(13) 0.0330(5) Uani 1 1 d . . . . .
C7 C 0.02904(19) 0.25342(18) 0.54292(13) 0.0346(6) Uani 1 1 d . . . . .
C24 C 0.1534(2) 0.00225(19) 0.26947(14) 0.0443(7) Uani 1 1 d . . . . .
H24 H 0.1360 0.0350 0.2218 0.053 Uiso 1 1 calc R . . . .
C55 C 0.33815(19) 0.48793(19) 0.56291(14) 0.0361(6) Uani 1 1 d . . . . .
H55 H 0.3506 0.5346 0.5883 0.043 Uiso 1 1 calc R . . . .
C18 C 0.41140(19) 0.1457(2) 0.67972(14) 0.0397(6) Uani 1 1 d . . . . .
H18 H 0.4007 0.1906 0.7102 0.048 Uiso 1 1 calc R . . . .
C46 C 0.1712(2) 0.61336(19) 0.89880(15) 0.0430(6) Uani 1 1 d . . . . .
H46 H 0.1316 0.6749 0.8970 0.052 Uiso 1 1 calc R . . . .
C10 C 0.17164(19) 0.05498(17) 0.45380(13) 0.0340(5) Uani 1 1 d . . . . .
C6 C -0.0602(2) 0.2937(2) 0.50835(14) 0.0412(6) Uani 1 1 d . . . . .
H6 H -0.0807 0.2678 0.4710 0.049 Uiso 1 1 calc R . . . .
C50 C 0.2149(2) 0.46962(18) 0.85301(13) 0.0365(6) Uani 1 1 d . . . . .
C26 C 0.1122(2) 0.16340(18) 0.30117(14) 0.0377(6) Uani 1 1 d . . . . .
H26A H 0.0444 0.1747 0.2790 0.045 Uiso 1 1 calc R . . . .
H26B H 0.1007 0.1898 0.3456 0.045 Uiso 1 1 calc R . . . .
C3 C 0.00253(19) 0.36471(19) 0.61557(14) 0.0400(6) Uani 1 1 d . . . . .
H3 H 0.0237 0.3897 0.6531 0.048 Uiso 1 1 calc R . . . .
C54 C 0.37149(19) 0.4984(2) 0.48921(14) 0.0402(6) Uani 1 1 d . . . . .
H54 H 0.4076 0.5522 0.4636 0.048 Uiso 1 1 calc R . . . .
C4 C -0.0882(2) 0.4081(2) 0.58361(15) 0.0453(7) Uani 1 1 d . . . . .
H4 H -0.1285 0.4616 0.5990 0.054 Uiso 1 1 calc R . . . .
C20 C 0.16923(19) 0.00525(17) 0.39369(13) 0.0355(6) Uani 1 1 d . . . . .
C42 C 0.0648(2) 0.4759(2) 0.09796(14) 0.0408(6) Uani 1 1 d . . . . .
H42A H 0.0020 0.5002 0.0706 0.049 Uiso 1 1 calc R . . . .
H42B H 0.1228 0.4552 0.0639 0.049 Uiso 1 1 calc R . . . .
C17 C 0.5027(2) 0.0824(2) 0.68238(16) 0.0476(7) Uani 1 1 d . . . . .
H17 H 0.5539 0.0836 0.7142 0.057 Uiso 1 1 calc R . . . .
C67 C 0.1199(2) 0.04745(19) 0.72005(15) 0.0420(6) Uani 1 1 d . . . . .
H67 H 0.1228 0.0252 0.6764 0.050 Uiso 1 1 calc R . . . .
C21 C 0.2008(2) -0.09415(19) 0.40677(14) 0.0413(6) Uani 1 1 d . . . . .
H21 H 0.2164 -0.1285 0.4545 0.050 Uiso 1 1 calc R . . . .
C16 C 0.5180(2) 0.0173(2) 0.63783(15) 0.0457(7) Uani 1 1 d . . . . .
H16 H 0.5804 -0.0266 0.6384 0.055 Uiso 1 1 calc R . . . .
C22 C 0.2099(2) -0.1436(2) 0.35172(15) 0.0467(7) Uani 1 1 d . . . . .
H22 H 0.2320 -0.2113 0.3615 0.056 Uiso 1 1 calc R . . . .
C64 C 0.1091(2) 0.1106(2) 0.84568(14) 0.0436(7) Uani 1 1 d . . . . .
H64 H 0.1055 0.1343 0.8887 0.052 Uiso 1 1 calc R . . . .
C47 C 0.2457(2) 0.5799(2) 0.94923(15) 0.0477(7) Uani 1 1 d . . . . .
H47 H 0.2584 0.6193 0.9804 0.057 Uiso 1 1 calc R . . . .
C44 C 0.06503(19) 0.59266(19) 0.80173(14) 0.0374(6) Uani 1 1 d . . . . .
H44A H 0.0805 0.6545 0.7675 0.045 Uiso 1 1 calc R . . . .
H44B H 0.0629 0.5443 0.7724 0.045 Uiso 1 1 calc R . . . .
C40 C 0.0812(2) 0.6531(2) 0.09274(17) 0.0489(7) Uani 1 1 d . . . . .
H40 H 0.0466 0.6729 0.0492 0.059 Uiso 1 1 calc R . . . .
C5 C -0.1192(2) 0.3722(2) 0.52904(16) 0.0495(7) Uani 1 1 d . . . . .
H5 H -0.1808 0.4014 0.5058 0.059 Uiso 1 1 calc R . . . .
C65 C 0.0835(2) 0.0178(2) 0.84970(16) 0.0516(8) Uani 1 1 d . . . . .
H65 H 0.0616 -0.0227 0.8952 0.062 Uiso 1 1 calc R . . . .
C49 C 0.2864(2) 0.4349(2) 0.90552(14) 0.0441(7) Uani 1 1 d . . . . .
H49 H 0.3255 0.3731 0.9080 0.053 Uiso 1 1 calc R . . . .
C53 C 0.3517(2) 0.4298(2) 0.45355(14) 0.0442(7) Uani 1 1 d . . . . .
H53 H 0.3726 0.4365 0.4030 0.053 Uiso 1 1 calc R . . . .
C23 C 0.1870(2) -0.0944(2) 0.28257(15) 0.0475(7) Uani 1 1 d . . . . .
H23 H 0.1946 -0.1277 0.2442 0.057 Uiso 1 1 calc R . . . .
C48 C 0.3010(2) 0.4892(2) 0.95378(15) 0.0484(7) Uani 1 1 d . . . . .
H48 H 0.3489 0.4645 0.9900 0.058 Uiso 1 1 calc R . . . .
C37 C 0.1750(2) 0.5928(2) 0.22017(17) 0.0502(7) Uani 1 1 d . . . . .
H37 H 0.2066 0.5719 0.2650 0.060 Uiso 1 1 calc R . . . .
C29 C 0.3669(2) 0.2691(3) 0.23395(18) 0.0553(9) Uani 1 1 d . . . . .
C33 C 0.3823(3) 0.4284(2) 0.17585(19) 0.0611(9) Uani 1 1 d . . . . .
H33 H 0.3497 0.4917 0.1567 0.073 Uiso 1 1 calc R . . . .
C66 C 0.0906(2) -0.0141(2) 0.78596(16) 0.0505(7) Uani 1 1 d . . . . .
H66 H 0.0755 -0.0778 0.7872 0.061 Uiso 1 1 calc R . . . .
C28 C 0.2960(2) 0.1944(2) 0.27427(18) 0.0554(9) Uani 1 1 d . . . . .
H28A H 0.3262 0.1298 0.2665 0.066 Uiso 1 1 calc R . . . .
H28B H 0.2916 0.1917 0.3272 0.066 Uiso 1 1 calc R . . . .
C39 C 0.1175(3) 0.7203(2) 0.1228(2) 0.0579(9) Uani 1 1 d . . . . .
H39 H 0.1104 0.7872 0.0990 0.070 Uiso 1 1 calc R . . . .
C38 C 0.1638(2) 0.6899(2) 0.18700(19) 0.0578(8) Uani 1 1 d . . . . .
H38 H 0.1880 0.7357 0.2085 0.069 Uiso 1 1 calc R . . . .
C31 C 0.5379(3) 0.3208(3) 0.1977(3) 0.0847(14) Uani 1 1 d . . . . .
H31 H 0.6125 0.3082 0.1951 0.102 Uiso 1 1 calc R . . . .
C32 C 0.4906(3) 0.4121(3) 0.1704(2) 0.0747(11) Uani 1 1 d . . . . .
H32 H 0.5319 0.4636 0.1481 0.090 Uiso 1 1 calc R . . . .
C30 C 0.4760(3) 0.2483(3) 0.2287(2) 0.0844(14) Uani 1 1 d . . . . .
H30 H 0.5072 0.1840 0.2466 0.101 Uiso 1 1 calc R . . . .
P81 P 0.44857(5) 0.65241(5) 0.27251(4) 0.04420(17) Uani 1 1 d . . . . .
F87 F 0.39208(13) 0.76004(12) 0.25090(10) 0.0555(5) Uani 1 1 d . . . . .
F85 F 0.48124(14) 0.67443(14) 0.34598(9) 0.0612(5) Uani 1 1 d . . . . .
F86 F 0.55551(13) 0.68957(13) 0.22990(10) 0.0539(4) Uani 1 1 d . . . . .
F82 F 0.41586(14) 0.63044(13) 0.19994(10) 0.0604(5) Uani 1 1 d . . . . .
F83 F 0.34041(14) 0.61761(15) 0.31660(10) 0.0646(5) Uani 1 1 d . . . . .
F84 F 0.50423(16) 0.54502(14) 0.29642(12) 0.0726(6) Uani 1 1 d . . . . .
P88 P 0.76579(7) 0.22190(7) 0.35452(5) 0.0609(2) Uani 1 1 d . . . . .
F91 F 0.8128(2) 0.21621(17) 0.27472(12) 0.0996(8) Uani 1 1 d . . . . .
F89 F 0.8453(2) 0.2971(2) 0.35606(12) 0.1140(8) Uani 1 1 d . . . . .
F93 F 0.7213(2) 0.2295(2) 0.43550(14) 0.1170(11) Uani 1 1 d . . . . .
F92 F 0.6870(2) 0.1498(2) 0.35499(19) 0.1389(11) Uani 1 1 d . . . . .
F90 F 0.6860(2) 0.3104(2) 0.32278(15) 0.1219(10) Uani 1 1 d . . . . .
F94 F 0.8499(2) 0.1362(2) 0.38845(16) 0.1165(11) Uani 1 1 d . . . . .
O79 O 0.4201(8) 0.0813(7) 0.1691(4) 0.083(3) Uani 0.3 1 d . . P A 1
O77 O 0.4711(9) 0.1151(10) 0.0517(5) 0.113(4) Uani 0.3 1 d . . P A 1
O71 O 0.4363(11) 0.8963(10) 0.9448(9) 0.090(5) Uani 0.2 1 d . . P B 2
C80 C 0.4152(13) -0.0408(10) 0.1037(7) 0.088(5) Uani 0.3 1 d . . P A 1
H80A H 0.4820 -0.0826 0.1022 0.132 Uiso 0.3 1 calc GR . P A 1
H80B H 0.3845 -0.0302 0.0571 0.132 Uiso 0.3 1 calc GR . P A 1
H80C H 0.3664 -0.0722 0.1434 0.132 Uiso 0.3 1 calc GR . P A 1
C78 C 0.4352(12) 0.0571(12) 0.1167(7) 0.086(4) Uani 0.3 1 d . . P A 1
C76 C 0.4777(14) 0.2172(11) 0.0478(9) 0.103(5) Uani 0.3 1 d . . P A 1
H76A H 0.4055 0.2508 0.0516 0.124 Uiso 0.3 1 calc R . P A 1
H76B H 0.5128 0.2226 0.0902 0.124 Uiso 0.3 1 calc R . P A 1
O73 O 0.3024(15) 0.8071(11) 0.9649(11) 0.115(6) Uani 0.2 1 d . . P B 2
C69 C 0.429(2) 1.0622(15) 0.8891(12) 0.095(4) Uani 0.2 1 d . . P B 2
H69A H 0.4325 1.0867 0.9328 0.142 Uiso 0.2 1 calc GR . P B 2
H69B H 0.3940 1.1129 0.8524 0.142 Uiso 0.2 1 calc GR . P B 2
H69C H 0.5011 1.0441 0.8692 0.142 Uiso 0.2 1 calc GR . P B 2
C72 C 0.3998(18) 0.8085(14) 0.9769(14) 0.098(7) Uani 0.2 1 d . . P B 2
C70 C 0.3734(19) 0.9808(18) 0.9075(17) 0.119(9) Uani 0.2 1 d . . P B 2
H70A H 0.3516 0.9681 0.8626 0.143 Uiso 0.2 1 calc R . P B 2
H70B H 0.3089 0.9939 0.9393 0.143 Uiso 0.2 1 calc R . P B 2
H43 H 0.043(2) 0.3392(11) 0.1404(11) 0.048(8) Uiso 1 1 d D . . . .
H27 H 0.194(2) 0.2032(16) 0.2056(7) 0.040(8) Uiso 1 1 d D . . . .
C74 C 0.448(2) 0.708(2) 1.0297(15) 0.111(8) Uani 0.2 1 d . U P B 2
H74A H 0.4901 0.6667 0.9996 0.166 Uiso 0.2 1 calc GR . P B 2
H74B H 0.3901 0.6729 1.0579 0.166 Uiso 0.2 1 calc GR . P B 2
H74C H 0.4925 0.7225 1.0631 0.166 Uiso 0.2 1 calc GR . P B 2
C75 C 0.5284(14) 0.2607(11) -0.0112(8) 0.095(4) Uani 0.3 1 d . . P A 1
H75A H 0.6024 0.2333 -0.0125 0.142 Uiso 0.3 1 calc GR . P A 1
H75B H 0.5239 0.3301 -0.0126 0.142 Uiso 0.3 1 calc GR . P A 1
H75C H 0.4974 0.2517 -0.0536 0.142 Uiso 0.3 1 calc GR . P A 1
O102 O 0.4473(5) 0.2037(4) 0.4107(3) 0.0881(17) Uiso 0.5 1 d . . P A 1
O103 O 0.5448(6) 0.2515(6) 0.5197(4) 0.127(3) Uiso 0.5 1 d . . P B 2

loop_
_atom_site_aniso_label
_atom_site_aniso_U_11
_atom_site_aniso_U_22
_atom_site_aniso_U_33
_atom_site_aniso_U_23
_atom_site_aniso_U_13
_atom_site_aniso_U_12
Zn35 0.03902(16) 0.03549(15) 0.04135(15) -0.01498(12) -0.00503(13) -0.00318(13)
Fe1 0.02836(17) 0.03479(17) 0.02981(15) -0.01352(13) -0.00337(13) -0.00099(14)
Cl1 0.0625(4) 0.0419(3) 0.0399(3) -0.0192(2) -0.0022(3) -0.0080(3)
P95 0.0665(4) 0.0477(4) 0.0334(3) -0.0152(3) -0.0060(3) -0.0029(3)
N19 0.0296(9) 0.0355(10) 0.0371(9) -0.0111(8) -0.0066(8) -0.0036(8)
N62 0.0249(8) 0.0366(10) 0.0343(9) -0.0108(7) -0.0052(7) -0.0008(7)
F96 0.0852(11) 0.0564(9) 0.0472(8) -0.0157(7) -0.0135(8) -0.0197(8)
N2 0.0309(9) 0.0394(10) 0.0329(9) -0.0142(7) -0.0009(8) -0.0005(8)
N51 0.0277(9) 0.0373(10) 0.0325(9) -0.0114(7) -0.0033(7) 0.0022(8)
F98 0.0686(10) 0.0486(8) 0.0426(7) -0.0187(6) -0.0007(7) -0.0080(8)
N68 0.0345(10) 0.0373(10) 0.0345(9) -0.0118(8) -0.0034(8) -0.0036(8)
F101 0.0884(12) 0.0427(8) 0.0513(9) -0.0127(7) -0.0009(9) -0.0151(8)
N13 0.0296(9) 0.0378(10) 0.0304(8) -0.0108(7) -0.0057(7) -0.0012(8)
C63 0.0325(11) 0.0385(12) 0.0348(11) -0.0125(9) -0.0045(9) -0.0039(9)
C14 0.0305(11) 0.0360(11) 0.0320(10) -0.0097(9) -0.0026(9) -0.0016(9)
C57 0.0246(10) 0.0321(11) 0.0361(10) -0.0111(9) -0.0030(8) 0.0007(9)
C8 0.0303(11) 0.0407(12) 0.0305(10) -0.0117(9) -0.0031(9) -0.0014(9)
C58 0.0325(11) 0.0325(11) 0.0373(11) -0.0130(9) -0.0032(9) -0.0013(9)
C59 0.0294(11) 0.0379(11) 0.0346(10) -0.0144(9) -0.0052(9) 0.0025(9)
C60 0.0369(12) 0.0399(12) 0.0316(10) -0.0122(9) -0.0016(9) -0.0048(10)
N43 0.0396(10) 0.0333(9) 0.0405(10) -0.0166(7) -0.0026(8) -0.0028(8)
C41 0.0385(13) 0.0406(13) 0.0456(13) -0.0149(10) 0.0006(11) -0.0042(11)
N36 0.0437(11) 0.0375(10) 0.0493(11) -0.0168(8) -0.0095(9) -0.0062(9)
F97 0.1120(15) 0.0584(11) 0.0455(9) -0.0137(8) -0.0083(10) 0.0214(11)
N27 0.0390(10) 0.0375(10) 0.0387(10) -0.0125(8) -0.0073(8) 0.0021(9)
C9 0.0358(11) 0.0361(11) 0.0336(10) -0.0118(9) -0.0063(9) -0.0030(9)
C61 0.0307(11) 0.0402(12) 0.0304(10) -0.0121(9) -0.0022(9) -0.0014(9)
F99 0.0668(11) 0.1316(17) 0.0471(9) -0.0341(9) -0.0074(8) -0.0198(11)
F100 0.0789(12) 0.0798(12) 0.0405(8) -0.0238(8) -0.0024(8) -0.0007(10)
N34 0.0406(11) 0.0468(12) 0.0572(13) -0.0178(10) 0.0027(10) -0.0071(10)
C52 0.0386(12) 0.0421(12) 0.0339(11) -0.0131(9) -0.0027(10) 0.0019(11)
C56 0.0251(10) 0.0375(12) 0.0379(11) -0.0114(9) -0.0053(9) 0.0041(9)
C25 0.0375(12) 0.0342(11) 0.0389(11) -0.0166(9) -0.0048(9) -0.0007(10)
C15 0.0357(12) 0.0407(12) 0.0412(12) -0.0150(10) -0.0056(10) 0.0034(10)
C11 0.0325(11) 0.0360(11) 0.0328(10) -0.0137(8) -0.0031(9) 0.0019(9)
C45 0.0406(13) 0.0390(12) 0.0384(11) -0.0143(9) 0.0004(10) -0.0081(10)
C12 0.0307(11) 0.0338(11) 0.0346(11) -0.0096(9) -0.0029(9) -0.0010(9)
C7 0.0323(11) 0.0391(12) 0.0340(10) -0.0139(9) -0.0016(9) -0.0004(10)
C24 0.0583(15) 0.0421(13) 0.0371(11) -0.0158(10) -0.0106(11) -0.0034(12)
C55 0.0315(11) 0.0366(12) 0.0395(12) -0.0064(10) -0.0071(9) -0.0024(10)
C18 0.0342(11) 0.0473(13) 0.0413(12) -0.0155(10) -0.0118(10) -0.0007(10)
C46 0.0435(13) 0.0413(12) 0.0491(13) -0.0206(10) 0.0044(11) -0.0112(10)
C10 0.0360(11) 0.0347(11) 0.0334(10) -0.0127(9) -0.0024(9) -0.0033(9)
C6 0.0354(12) 0.0489(13) 0.0429(12) -0.0208(10) -0.0091(10) 0.0070(11)
C50 0.0371(12) 0.0393(12) 0.0359(11) -0.0142(9) 0.0001(10) -0.0064(10)
C26 0.0442(13) 0.0335(11) 0.0377(11) -0.0119(9) -0.0059(10) -0.0034(10)
C3 0.0313(11) 0.0485(13) 0.0455(12) -0.0243(10) -0.0033(10) 0.0012(10)
C54 0.0289(11) 0.0447(14) 0.0424(13) -0.0028(11) -0.0024(10) -0.0019(10)
C4 0.0377(13) 0.0455(13) 0.0558(14) -0.0236(11) -0.0080(11) 0.0100(11)
C20 0.0358(12) 0.0352(11) 0.0402(11) -0.0185(9) -0.0057(9) -0.0005(9)
C42 0.0378(12) 0.0467(13) 0.0394(12) -0.0125(10) -0.0020(10) -0.0068(11)
C17 0.0369(12) 0.0569(16) 0.0514(14) -0.0133(12) -0.0159(11) -0.0017(12)
C67 0.0440(13) 0.0436(12) 0.0450(12) -0.0188(10) -0.0026(11) -0.0134(10)
C21 0.0444(13) 0.0389(12) 0.0424(12) -0.0146(10) -0.0059(11) 0.0011(11)
C16 0.0369(13) 0.0477(14) 0.0518(14) -0.0138(12) -0.0098(11) 0.0077(11)
C22 0.0565(16) 0.0340(12) 0.0521(14) -0.0179(10) -0.0039(12) -0.0003(12)
C64 0.0501(14) 0.0493(14) 0.0363(11) -0.0167(10) -0.0006(11) -0.0135(11)
C47 0.0451(13) 0.0628(14) 0.0466(12) -0.0295(10) 0.0003(11) -0.0190(11)
C44 0.0372(12) 0.0361(12) 0.0393(12) -0.0117(9) -0.0010(10) -0.0019(10)
C40 0.0477(15) 0.0423(14) 0.0547(15) -0.0095(12) -0.0049(13) -0.0006(12)
C5 0.0424(14) 0.0538(15) 0.0543(14) -0.0208(12) -0.0164(11) 0.0142(12)
C65 0.0691(17) 0.0488(14) 0.0408(13) -0.0101(11) -0.0002(13) -0.0250(13)
C49 0.0392(13) 0.0527(14) 0.0450(12) -0.0189(11) -0.0076(10) -0.0039(11)
C53 0.0388(13) 0.0557(15) 0.0368(12) -0.0117(11) -0.0013(10) 0.0005(12)
C23 0.0606(16) 0.0427(13) 0.0458(12) -0.0240(10) -0.0066(12) -0.0023(12)
C48 0.0383(13) 0.0670(17) 0.0449(13) -0.0203(12) -0.0042(11) -0.0100(12)
C37 0.0506(15) 0.0438(13) 0.0651(15) -0.0252(11) -0.0127(12) -0.0070(11)
C29 0.0418(14) 0.0644(19) 0.0557(16) -0.0062(15) -0.0047(13) -0.0048(14)
C33 0.0559(17) 0.0549(16) 0.0781(19) -0.0294(14) 0.0120(15) -0.0154(14)
C66 0.0655(17) 0.0433(13) 0.0485(14) -0.0142(11) -0.0025(13) -0.0215(12)
C28 0.0403(14) 0.0575(18) 0.0628(17) -0.0039(15) -0.0101(13) 0.0010(13)
C39 0.0566(17) 0.0369(14) 0.078(2) -0.0128(14) 0.0021(16) -0.0062(13)
C38 0.0561(16) 0.0410(13) 0.0855(19) -0.0303(12) -0.0081(15) -0.0080(12)
C31 0.0394(17) 0.104(3) 0.107(3) -0.017(3) -0.0004(19) -0.0145(18)
C32 0.0541(18) 0.077(2) 0.102(3) -0.0396(18) 0.0187(18) -0.0268(15)
C30 0.0426(17) 0.092(3) 0.101(3) 0.011(2) -0.0072(19) -0.0027(19)
P81 0.0393(3) 0.0414(3) 0.0530(4) -0.0101(3) -0.0102(3) -0.0040(3)
F87 0.0538(9) 0.0489(9) 0.0612(9) -0.0155(7) -0.0064(8) 0.0102(8)
F85 0.0665(10) 0.0703(11) 0.0509(9) -0.0092(8) -0.0147(8) -0.0223(8)
F86 0.0413(8) 0.0585(9) 0.0640(9) -0.0187(8) -0.0024(7) -0.0059(7)
F82 0.0592(9) 0.0633(9) 0.0692(10) -0.0297(7) -0.0119(8) -0.0119(8)
F83 0.0521(9) 0.0829(12) 0.0605(10) -0.0092(9) -0.0099(8) -0.0224(8)
F84 0.0688(11) 0.0435(9) 0.1042(14) -0.0103(10) -0.0269(10) 0.0036(8)
P88 0.0577(4) 0.0606(5) 0.0590(4) 0.0092(4) -0.0177(3) -0.0174(4)
F91 0.155(2) 0.0891(14) 0.0694(12) -0.0258(10) -0.0082(13) -0.0540(13)
F89 0.1595(18) 0.1505(17) 0.0547(11) -0.0211(11) -0.0142(11) -0.0989(12)
F93 0.0861(16) 0.161(3) 0.0690(14) 0.0232(16) 0.0064(13) 0.0088(17)
F92 0.1176(15) 0.1199(17) 0.173(3) 0.0352(18) -0.0515(16) -0.0833(12)
F90 0.164(2) 0.0805(17) 0.1138(17) 0.0037(14) -0.0767(14) 0.0233(16)
F94 0.0886(16) 0.120(2) 0.120(2) 0.0052(18) -0.0313(15) 0.0258(15)
O79 0.125(7) 0.090(6) 0.040(4) -0.006(4) -0.021(4) -0.033(5)
O77 0.110(7) 0.178(10) 0.068(5) -0.049(5) 0.006(5) -0.049(7)
O71 0.072(8) 0.060(7) 0.144(12) -0.030(7) -0.034(8) 0.010(6)
C80 0.116(11) 0.089(9) 0.062(7) -0.027(6) 0.006(7) -0.012(8)
C78 0.095(9) 0.104(10) 0.057(7) -0.016(7) 0.010(7) -0.028(8)
C76 0.119(11) 0.083(9) 0.106(10) -0.029(8) 0.043(9) -0.039(8)
O73 0.132(13) 0.076(8) 0.152(14) -0.052(8) 0.009(11) -0.039(8)
C69 0.135(10) 0.071(7) 0.071(7) 0.014(6) -0.018(7) -0.034(7)
C72 0.080(13) 0.063(9) 0.170(18) -0.070(9) -0.010(13) 0.001(9)
C70 0.084(15) 0.099(14) 0.19(2) -0.074(13) -0.009(16) 0.028(12)
C74 0.109(13) 0.125(14) 0.101(12) -0.035(10) -0.029(10) 0.013(11)
C75 0.135(10) 0.071(7) 0.071(7) 0.014(6) -0.018(7) -0.034(7)

loop_
_atom_type_symbol
_atom_type_description
_atom_type_scat_dispersion_real
_atom_type_scat_dispersion_imag
_atom_type_scat_source
C C 0.0181 0.0091 'International Tables Vol C Tables 4.2.6.8 and 6.1.1.4'
H H 0.0000 0.0000 'International Tables Vol C Tables 4.2.6.8 and 6.1.1.4'
Cl Cl 0.3639 0.7018 'International Tables Vol C Tables 4.2.6.8 and 6.1.1.4'
F F 0.0727 0.0534 'International Tables Vol C Tables 4.2.6.8 and 6.1.1.4'
Fe Fe -1.1336 3.1974 'International Tables Vol C Tables 4.2.6.8 and 6.1.1.4'
N N 0.0311 0.0180 'International Tables Vol C Tables 4.2.6.8 and 6.1.1.4'
O O 0.0492 0.0322 'International Tables Vol C Tables 4.2.6.8 and 6.1.1.4'
P P 0.2955 0.4335 'International Tables Vol C Tables 4.2.6.8 and 6.1.1.4'
Zn Zn -1.5491 0.6778 'International Tables Vol C Tables 4.2.6.8 and 6.1.1.4'

loop_
_exptl_crystal_face_index_h
_exptl_crystal_face_index_k
_exptl_crystal_face_index_l
_exptl_crystal_face_perp_dist
_exptl_oxdiff_crystal_face_indexfrac_h
_exptl_oxdiff_crystal_face_indexfrac_k
_exptl_oxdiff_crystal_face_indexfrac_l
_exptl_oxdiff_crystal_face_x
_exptl_oxdiff_crystal_face_y
_exptl_oxdiff_crystal_face_z
-1 0 -5 0.0159 -0.9878 0.0136 -5.0006 0.1408 0.3885 -0.1075
1 0 5 0.0149 0.9878 -0.0136 5.0006 -0.1408 -0.3885 0.1075
5 0 1 0.0123 5.0006 -0.0027 1.0179 0.2095 -0.1421 0.5496
-5 0 -1 0.0345 -5.0006 0.0027 -1.0179 -0.2095 0.1421 -0.5496
0 5 3 0.0992 0.0083 4.9994 3.0135 -0.5206 0.1242 0.1589
0 -5 -3 0.0806 -0.0083 -4.9994 -3.0135 0.5206 -0.1242 -0.1589
4 0 -5 0.0151 4.0154 0.0136 -4.9821 0.3884 0.3215 0.4426
-3 0 5 0.0318 -3.0148 -0.0136 4.9858 -0.3389 -0.3349 -0.3326

loop_
_geom_angle_atom_site_label_1
_geom_angle_atom_site_label_2
_geom_angle_atom_site_label_3
_geom_angle
_geom_angle_site_symmetry_1
_geom_angle_site_symmetry_3
N43 Zn35 Cl1 122.11(6) . .
N43 Zn35 N27 96.53(8) . .
N36 Zn35 Cl1 97.34(6) . .
N36 Zn35 N43 77.43(8) . .
N36 Zn35 N27 165.95(8) . .
N27 Zn35 Cl1 96.60(6) . .
N34 Zn35 Cl1 111.80(7) . .
N34 Zn35 N43 126.02(9) . .
N34 Zn35 N36 94.04(9) . .
N34 Zn35 N27 79.15(9) . .
N19 Fe1 N2 161.82(9) . .
N19 Fe1 N51 92.11(8) . .
N19 Fe1 N68 88.30(8) . .
N62 Fe1 N19 100.45(8) . .
N62 Fe1 N2 97.71(8) . .
N62 Fe1 N51 80.98(8) . .
N62 Fe1 N68 81.25(9) . .
N51 Fe1 N2 89.97(8) . .
N68 Fe1 N2 95.24(8) . .
N68 Fe1 N51 162.00(9) . .
N13 Fe1 N19 81.02(8) . .
N13 Fe1 N62 178.41(8) . .
N13 Fe1 N2 80.83(8) . .
N13 Fe1 N51 99.62(8) . .
N13 Fe1 N68 98.22(9) . .
F96 P95 F98 89.53(10) . .
F96 P95 F101 89.18(10) . .
F96 P95 F99 178.30(12) . .
F101 P95 F98 88.71(9) . .
F97 P95 F96 89.94(11) . .
F97 P95 F98 89.44(10) . .
F97 P95 F101 177.96(12) . .
F97 P95 F99 91.06(13) . .
F97 P95 F100 91.55(11) . .
F99 P95 F98 89.11(10) . .
F99 P95 F101 89.78(12) . .
F100 P95 F96 90.56(10) . .
F100 P95 F98 179.00(11) . .
F100 P95 F101 90.30(10) . .
F100 P95 F99 90.78(11) . .
C14 N19 Fe1 114.56(15) . .
C18 N19 Fe1 126.90(18) . .
C18 N19 C14 118.5(2) . .
C57 N62 Fe1 119.44(16) . .
C57 N62 C61 121.4(2) . .
C61 N62 Fe1 119.04(17) . .
C7 N2 Fe1 114.25(16) . .
C3 N2 Fe1 128.08(18) . .
C3 N2 C7 117.4(2) . .
C52 N51 Fe1 127.38(18) . .
C52 N51 C56 118.3(2) . .
C56 N51 Fe1 114.26(15) . .
C63 N68 Fe1 114.27(16) . .
C67 N68 Fe1 127.31(18) . .
C67 N68 C63 118.1(2) . .
C8 N13 Fe1 120.02(16) . .
C8 N13 C12 120.1(2) . .
C12 N13 Fe1 119.92(16) . .
N68 C63 C61 113.6(2) . .
N68 C63 C64 121.8(2) . .
C64 C63 C61 124.5(2) . .
N19 C14 C15 121.2(2) . .
N19 C14 C12 113.6(2) . .
C15 C14 C12 125.2(2) . .
N62 C57 C58 120.8(2) . .
N62 C57 C56 111.6(2) . .
C58 C57 C56 127.6(2) . .
N13 C8 C9 121.6(2) . .
N13 C8 C7 111.2(2) . .
C9 C8 C7 127.2(2) . .
C57 C58 C59 119.0(2) . .
C58 C59 C50 119.8(2) . .
C60 C59 C58 119.0(2) . .
C60 C59 C50 121.0(2) . .
C61 C60 C59 119.7(2) . .
C42 N43 Zn35 106.88(16) . .
C42 N43 C44 113.05(19) . 2_566
C44 N43 Zn35 108.52(15) 2_566 .
N36 C41 C42 114.9(2) . .
N36 C41 C40 122.2(3) . .
C40 C41 C42 122.9(3) . .
C41 N36 Zn35 115.20(18) . .
C41 N36 C37 119.3(2) . .
C37 N36 Zn35 125.49(18) . .
C26 N27 Zn35 113.93(15) . .
C28 N27 Zn35 104.43(18) . .
C28 N27 C26 112.1(2) . .
C8 C9 C10 119.6(2) . .
N62 C61 C63 111.7(2) . .
N62 C61 C60 119.9(2) . .
C60 C61 C63 128.4(2) . .
C29 N34 Zn35 113.19(19) . .
C29 N34 C33 119.1(3) . .
C33 N34 Zn35 127.1(2) . .
N51 C52 C53 122.8(3) . .
N51 C56 C57 113.4(2) . .
N51 C56 C55 121.8(2) . .
C55 C56 C57 124.9(2) . .
C24 C25 C26 117.6(2) . .
C24 C25 C20 118.2(2) . .
C20 C25 C26 124.1(2) . .
C16 C15 C14 119.7(3) . .
C12 C11 C10 120.6(2) . .
C46 C45 C50 118.8(2) . .
C46 C45 C44 119.5(2) . .
C50 C45 C44 121.5(2) . .
N13 C12 C14 110.9(2) . .
N13 C12 C11 120.6(2) . .
C11 C12 C14 128.4(2) . .
N2 C7 C8 113.6(2) . .
N2 C7 C6 122.6(2) . .
C6 C7 C8 123.7(2) . .
C23 C24 C25 122.3(2) . .
C56 C55 C54 118.8(3) . .
N19 C18 C17 122.3(3) . .
C45 C46 C47 120.9(3) . .
C9 C10 C20 122.7(2) . .
C11 C10 C9 117.4(2) . .
C11 C10 C20 119.9(2) . .
C7 C6 C5 118.7(3) . .
C45 C50 C59 122.3(2) . .
C45 C50 C49 119.8(2) . .
C49 C50 C59 117.8(2) . .
N27 C26 C25 114.3(2) . .
N2 C3 C4 123.0(3) . .
C53 C54 C55 119.4(2) . .
C5 C4 C3 118.7(3) . .
C25 C20 C10 123.1(2) . .
C21 C20 C25 118.8(2) . .
C21 C20 C10 118.0(2) . .
N43 C42 C41 110.3(2) . .
C16 C17 C18 118.7(3) . .
N68 C67 C66 122.5(3) . .
C22 C21 C20 121.2(2) . .
C15 C16 C17 119.6(2) . .
C23 C22 C21 119.7(2) . .
C63 C64 C65 119.6(3) . .
C48 C47 C46 119.9(3) . .
N43 C44 C45 113.9(2) 2_566 .
C41 C40 C39 118.2(3) . .
C4 C5 C6 119.6(2) . .
C66 C65 C64 118.3(3) . .
C48 C49 C50 120.7(3) . .
C54 C53 C52 118.9(2) . .
C24 C23 C22 119.6(3) . .
C49 C48 C47 119.6(3) . .
N36 C37 C38 121.1(3) . .
N34 C29 C28 117.3(3) . .
N34 C29 C30 121.1(3) . .
C30 C29 C28 121.5(3) . .
N34 C33 C32 122.2(3) . .
C65 C66 C67 119.6(3) . .
N27 C28 C29 111.4(2) . .
C38 C39 C40 119.6(3) . .
C39 C38 C37 119.6(3) . .
C30 C31 C32 118.9(3) . .
C31 C32 C33 119.2(3) . .
C31 C30 C29 119.6(4) . .
F87 P81 F85 89.87(10) . .
F87 P81 F86 89.37(9) . .
F87 P81 F82 90.15(10) . .
F87 P81 F83 89.49(10) . .
F86 P81 F85 89.73(10) . .
F86 P81 F82 90.47(10) . .
F86 P81 F83 178.32(12) . .
F82 P81 F85 179.79(12) . .
F82 P81 F83 90.77(10) . .
F83 P81 F85 89.02(10) . .
F84 P81 F87 178.41(12) . .
F84 P81 F85 88.75(11) . .
F84 P81 F86 91.43(10) . .
F84 P81 F82 91.22(11) . .
F84 P81 F83 89.68(11) . .
F91 P88 F89 90.28(13) . .
F91 P88 F93 178.15(17) . .
F91 P88 F94 91.03(15) . .
F89 P88 F93 87.90(16) . .
F89 P88 F94 89.13(16) . .
F92 P88 F91 91.32(17) . .
F92 P88 F89 178.35(18) . .
F92 P88 F93 90.49(19) . .
F92 P88 F90 91.75(17) . .
F92 P88 F94 91.23(17) . .
F90 P88 F91 90.17(15) . .
F90 P88 F89 87.86(16) . .
F90 P88 F93 90.12(16) . .
F90 P88 F94 176.76(19) . .
F94 P88 F93 88.59(16) . .
C78 O77 C76 119.0(12) . .
C72 O71 C70 124.9(18) . .
O79 C78 O77 123.5(16) . .
O79 C78 C80 127.2(13) . .
O77 C78 C80 109.3(12) . .
C75 C76 O77 113.7(15) . .
O71 C72 C74 135(2) . .
O73 C72 O71 112.1(18) . .
O73 C72 C74 112.8(19) . .
C69 C70 O71 111(2) . .

loop_
_geom_bond_atom_site_label_1
_geom_bond_atom_site_label_2
_geom_bond_distance
_geom_bond_site_symmetry_2
Zn35 Cl1 2.2695(7) .
Zn35 N43 2.143(2) .
Zn35 N36 2.133(2) .
Zn35 N27 2.171(2) .
Zn35 N34 2.092(2) .
Fe1 N19 1.9706(19) .
Fe1 N62 1.884(2) .
Fe1 N2 1.981(2) .
Fe1 N51 1.980(2) .
Fe1 N68 1.977(2) .
Fe1 N13 1.877(2) .
P95 F96 1.595(2) .
P95 F98 1.6187(17) .
P95 F101 1.6058(18) .
P95 F97 1.586(2) .
P95 F99 1.596(2) .
P95 F100 1.5862(19) .
N19 C14 1.365(3) .
N19 C18 1.346(3) .
N62 C57 1.346(3) .
N62 C61 1.354(3) .
N2 C7 1.363(3) .
N2 C3 1.340(3) .
N51 C52 1.337(3) .
N51 C56 1.367(3) .
N68 C63 1.365(3) .
N68 C67 1.341(3) .
N13 C8 1.346(3) .
N13 C12 1.353(3) .
C63 C61 1.467(4) .
C63 C64 1.382(3) .
C14 C15 1.374(3) .
C14 C12 1.471(3) .
C57 C58 1.384(3) .
C57 C56 1.470(3) .
C8 C9 1.376(4) .
C8 C7 1.469(3) .
C58 C59 1.403(3) .
C59 C60 1.392(3) .
C59 C50 1.491(4) .
C60 C61 1.388(4) .
N43 C42 1.477(3) .
N43 C44 1.494(3) 2_566
C41 N36 1.335(3) .
C41 C42 1.516(4) .
C41 C40 1.380(4) .
N36 C37 1.348(4) .
N27 C26 1.467(3) .
N27 C28 1.467(4) .
C9 C10 1.402(3) .
N34 C29 1.333(4) .
N34 C33 1.334(4) .
C52 C53 1.386(4) .
C56 C55 1.389(3) .
C25 C24 1.391(4) .
C25 C26 1.520(3) .
C25 C20 1.404(3) .
C15 C16 1.374(4) .
C11 C12 1.375(4) .
C11 C10 1.398(3) .
C45 C46 1.385(4) .
C45 C50 1.393(4) .
C45 C44 1.521(4) .
C7 C6 1.379(3) .
C24 C23 1.363(4) .
C55 C54 1.390(4) .
C18 C17 1.382(4) .
C46 C47 1.392(4) .
C10 C20 1.486(3) .
C6 C5 1.379(4) .
C50 C49 1.394(4) .
C3 C4 1.382(4) .
C54 C53 1.380(4) .
C4 C5 1.378(4) .
C20 C21 1.394(3) .
C17 C16 1.380(4) .
C67 C66 1.386(4) .
C21 C22 1.380(4) .
C22 C23 1.375(4) .
C64 C65 1.391(4) .
C47 C48 1.381(4) .
C44 N43 1.494(3) 2_566
C40 C39 1.382(5) .
C65 C66 1.379(4) .
C49 C48 1.377(4) .
C37 C38 1.375(4) .
C29 C28 1.501(4) .
C29 C30 1.392(4) .
C33 C32 1.377(5) .
C39 C38 1.370(5) .
C31 C32 1.370(6) .
C31 C30 1.367(6) .
P81 F87 1.5905(18) .
P81 F85 1.613(2) .
P81 F86 1.5963(18) .
P81 F82 1.597(2) .
P81 F83 1.6084(19) .
P81 F84 1.5879(19) .
P88 F91 1.577(3) .
P88 F89 1.585(3) .
P88 F93 1.597(3) .
P88 F92 1.536(3) .
P88 F90 1.565(3) .
P88 F94 1.586(3) .
O79 C78 1.115(16) .
O77 C78 1.376(17) .
O77 C76 1.456(19) .
O71 C72 1.37(2) .
O71 C70 1.44(3) .
C80 C78 1.54(2) .
C76 C75 1.29(2) .
O73 C72 1.30(3) .
C69 C70 1.40(3) .
C72 C74 1.64(3) .

loop_
_geom_torsion_atom_site_label_1
_geom_torsion_atom_site_label_2
_geom_torsion_atom_site_label_3
_geom_torsion_atom_site_label_4
_geom_torsion
_geom_torsion_site_symmetry_1
_geom_torsion_site_symmetry_4
Zn35 N43 C42 C41 -41.6(2) . .
Zn35 N36 C37 C38 177.9(2) . .
Zn35 N27 C26 C25 -169.55(16) . .
Zn35 N27 C28 C29 -39.3(3) . .
Zn35 N34 C29 C28 2.9(4) . .
Zn35 N34 C29 C30 -173.2(3) . .
Zn35 N34 C33 C32 170.7(3) . .
Fe1 N19 C14 C15 -177.59(19) . .
Fe1 N19 C14 C12 1.8(2) . .
Fe1 N19 C18 C17 177.8(2) . .
Fe1 N62 C57 C58 174.34(17) . .
Fe1 N62 C57 C56 -6.8(2) . .
Fe1 N62 C61 C63 4.2(3) . .
Fe1 N62 C61 C60 -177.08(17) . .
Fe1 N2 C7 C8 2.9(3) . .
Fe1 N2 C7 C6 -172.9(2) . .
Fe1 N2 C3 C4 172.5(2) . .
Fe1 N51 C52 C53 -176.68(18) . .
Fe1 N51 C56 C57 -3.3(2) . .
Fe1 N51 C56 C55 176.22(17) . .
Fe1 N68 C63 C61 2.6(3) . .
Fe1 N68 C63 C64 -175.4(2) . .
Fe1 N68 C67 C66 173.1(2) . .
Fe1 N13 C8 C9 -179.76(18) . .
Fe1 N13 C8 C7 3.3(3) . .
Fe1 N13 C12 C14 0.4(3) . .
Fe1 N13 C12 C11 -177.75(17) . .
N19 Fe1 N62 C57 94.54(17) . .
N19 Fe1 N62 C61 -88.87(17) . .
N19 Fe1 N13 C8 179.57(19) . .
N19 Fe1 N13 C12 0.49(17) . .
N19 C14 C15 C16 -1.1(4) . .
N19 C14 C12 N13 -1.4(3) . .
N19 C14 C12 C11 176.5(2) . .
N19 C18 C17 C16 0.1(4) . .
N62 C57 C58 C59 3.0(3) . .
N62 C57 C56 N51 6.3(3) . .
N62 C57 C56 C55 -173.2(2) . .
N2 Fe1 N62 C57 -84.69(17) . .
N2 Fe1 N62 C61 91.90(17) . .
N2 Fe1 N13 C8 -1.40(18) . .
N2 Fe1 N13 C12 179.52(19) . .
N2 C7 C6 C5 -0.9(4) . .
N2 C3 C4 C5 -0.1(4) . .
N51 Fe1 N62 C57 4.04(16) . .
N51 Fe1 N62 C61 -179.36(18) . .
N51 Fe1 N13 C8 -89.80(18) . .
N51 Fe1 N13 C12 91.12(18) . .
N51 C52 C53 C54 0.9(4) . .
N51 C56 C55 C54 0.8(3) . .
N68 Fe1 N62 C57 -178.85(18) . .
N68 Fe1 N62 C61 -2.25(17) . .
N68 Fe1 N13 C8 92.63(18) . .
N68 Fe1 N13 C12 -86.46(18) . .
N68 C63 C61 N62 -4.3(3) . .
N68 C63 C61 C60 177.1(2) . .
N68 C63 C64 C65 1.2(4) . .
N68 C67 C66 C65 1.5(4) . .
N13 C8 C9 C10 -3.1(4) . .
N13 C8 C7 N2 -3.9(3) . .
N13 C8 C7 C6 171.8(2) . .
C63 N68 C67 C66 0.1(4) . .
C63 C64 C65 C66 0.5(4) . .
C14 N19 C18 C17 -0.3(4) . .
C14 C15 C16 C17 0.9(4) . .
C57 N62 C61 C63 -179.3(2) . .
C57 N62 C61 C60 -0.6(3) . .
C57 C58 C59 C60 -1.1(3) . .
C57 C58 C59 C50 175.7(2) . .
C57 C56 C55 C54 -179.8(2) . .
C8 N13 C12 C14 -178.7(2) . .
C8 N13 C12 C11 3.2(3) . .
C8 C9 C10 C11 4.3(3) . .
C8 C9 C10 C20 -173.1(2) . .
C8 C7 C6 C5 -176.2(2) . .
C58 C57 C56 N51 -174.9(2) . .
C58 C57 C56 C55 5.6(4) . .
C58 C59 C60 C61 -1.6(3) . .
C58 C59 C50 C45 66.4(3) . .
C58 C59 C50 C49 -111.2(3) . .
C59 C60 C61 N62 2.4(3) . .
C59 C60 C61 C63 -179.1(2) . .
C59 C50 C49 C48 174.8(2) . .
C60 C59 C50 C45 -116.9(3) . .
C60 C59 C50 C49 65.5(3) . .
C41 N36 C37 C38 -0.9(4) . .
C41 C40 C39 C38 -2.3(5) . .
N36 C41 C42 N43 28.7(3) . .
N36 C41 C40 C39 2.1(4) . .
N36 C37 C38 C39 0.6(5) . .
C9 C8 C7 N2 179.3(2) . .
C9 C8 C7 C6 -4.9(4) . .
C9 C10 C20 C25 48.6(4) . .
C9 C10 C20 C21 -135.8(3) . .
C61 N62 C57 C58 -2.2(3) . .
C61 N62 C57 C56 176.7(2) . .
C61 C63 C64 C65 -176.6(3) . .
N34 C29 C28 N27 26.4(4) . .
N34 C29 C30 C31 2.1(7) . .
N34 C33 C32 C31 0.3(6) . .
C52 N51 C56 C57 179.3(2) . .
C52 N51 C56 C55 -1.1(3) . .
C56 N51 C52 C53 0.3(3) . .
C56 C57 C58 C59 -175.8(2) . .
C56 C55 C54 C53 0.5(4) . .
C25 C24 C23 C22 1.7(5) . .
C25 C20 C21 C22 1.8(4) . .
C15 C14 C12 N13 178.0(2) . .
C15 C14 C12 C11 -4.1(4) . .
C11 C10 C20 C25 -128.7(3) . .
C11 C10 C20 C21 46.9(3) . .
C45 C46 C47 C48 -2.1(4) . .
C45 C50 C49 C48 -2.9(4) . .
C12 N13 C8 C9 -0.7(3) . .
C12 N13 C8 C7 -177.7(2) . .
C12 C14 C15 C16 179.6(2) . .
C12 C11 C10 C9 -1.9(3) . .
C12 C11 C10 C20 175.5(2) . .
C7 N2 C3 C4 -1.1(4) . .
C7 C8 C9 C10 173.3(2) . .
C7 C6 C5 C4 -0.4(4) . .
C24 C25 C26 N27 -64.6(3) . .
C24 C25 C20 C10 174.1(2) . .
C24 C25 C20 C21 -1.5(4) . .
C55 C54 C53 C52 -1.3(4) . .
C18 N19 C14 C15 0.8(3) . .
C18 N19 C14 C12 -179.8(2) . .
C18 C17 C16 C15 -0.4(4) . .
C46 C45 C50 C59 -173.2(2) . .
C46 C45 C50 C49 4.4(4) . .
C46 C45 C44 N43 -57.2(3) . 2_566
C46 C47 C48 C49 3.7(4) . .
C10 C11 C12 N13 -1.8(4) . .
C10 C11 C12 C14 -179.5(2) . .
C10 C20 C21 C22 -174.0(2) . .
C50 C59 C60 C61 -178.3(2) . .
C50 C45 C46 C47 -2.0(4) . .
C50 C45 C44 N43 119.0(3) . 2_566
C50 C49 C48 C47 -1.2(4) . .
C26 N27 C28 C29 -163.1(3) . .
C26 C25 C24 C23 176.1(3) . .
C26 C25 C20 C10 -2.0(4) . .
C26 C25 C20 C21 -177.5(2) . .
C3 N2 C7 C8 177.4(2) . .
C3 N2 C7 C6 1.6(4) . .
C3 C4 C5 C6 0.9(4) . .
C20 C25 C24 C23 -0.2(4) . .
C20 C25 C26 N27 111.5(3) . .
C20 C21 C22 C23 -0.3(4) . .
C42 C41 N36 Zn35 -0.3(3) . .
C42 C41 N36 C37 178.6(2) . .
C42 C41 C40 C39 -177.0(3) . .
C67 N68 C63 C61 176.5(2) . .
C67 N68 C63 C64 -1.5(4) . .
C21 C22 C23 C24 -1.4(5) . .
C64 C63 C61 N62 173.7(2) . .
C64 C63 C61 C60 -4.9(4) . .
C64 C65 C66 C67 -1.8(5) . .
C44 N43 C42 C41 77.7(3) 2_566 .
C44 C45 C46 C47 174.3(2) . .
C44 C45 C50 C59 10.6(4) . .
C44 C45 C50 C49 -171.8(2) . .
C40 C41 N36 Zn35 -179.4(2) . .
C40 C41 N36 C37 -0.5(4) . .
C40 C41 C42 N43 -152.2(3) . .
C40 C39 C38 C37 1.0(5) . .
C29 N34 C33 C32 -0.1(5) . .
C33 N34 C29 C28 174.9(3) . .
C33 N34 C29 C30 -1.1(5) . .
C28 N27 C26 C25 -51.2(3) . .
C28 C29 C30 C31 -173.7(4) . .
C32 C31 C30 C29 -1.9(7) . .
C30 C29 C28 N27 -157.6(4) . .
C30 C31 C32 C33 0.8(7) . .
C78 O77 C76 C75 168.9(15) . .
C76 O77 C78 O79 -8(2) . .
C76 O77 C78 C80 169.2(13) . .
C72 O71 C70 C69 172(2) . .
C70 O71 C72 O73 5(3) . .
C70 O71 C72 C74 -171(3) . .
